data_7036128
loop_
_publ_author_name
'Drover, Marcus W.'
'Schafer, Laurel L.'
'Love, Jennifer A.'

_publ_section_title
;
 Isocyanate deinsertion from \k(1)-O amidates: facile access to
 perfluoroaryl rhodium(i) complexes.
;
_journal_issue 45
_journal_name_full 'Dalton transactions (Cambridge, England : 2003)'
_journal_page_first 19487
_journal_page_last 19493
_journal_paper_doi 10.1039/c5dt01981h
_journal_volume 44
_journal_year 2015
_chemical_formula_moiety 'C60 H45 F5 P3 Rh, 0.99(C6 H14)'
_chemical_formula_sum 'C65.94 H58.86 F5 P3 Rh'
_chemical_formula_weight 1142.12
_chemical_name_systematic tris(triphenylphosphine)(pentafluorophenyl)rhodium(I)
_space_group_crystal_system monoclinic
_space_group_IT_number 14
_space_group_name_Hall '-P 2yn'
_space_group_name_H-M_alt 'P 1 21/n 1'
_symmetry_space_group_name_Hall '-P 2yn'
_symmetry_space_group_name_H-M 'P 1 21/n 1'
_atom_sites_solution_hydrogens geom
_atom_sites_solution_primary direct
_audit_creation_date 2015-05-26
_audit_creation_method
;
Olex2 1.2
(compiled 2015.01.26 svn.r3151 for OlexSys, GUI svn.r4998)
;
_audit_update_record
;
2015-05-26 deposited with the CCDC.
2015-08-10 downloaded from the CCDC.
;
_cell_angle_alpha 90
_cell_angle_beta 96.3810(10)
_cell_angle_gamma 90
_cell_formula_units_Z 4
_cell_length_a 11.1408(7)
_cell_length_b 37.184(2)
_cell_length_c 12.9377(8)
_cell_measurement_reflns_used 9989
_cell_measurement_temperature 90.0
_cell_measurement_theta_max 26.018
_cell_measurement_theta_min 2.290
_cell_volume 5326.4(6)
_computing_cell_refinement 'SAINT v8.34A (Bruker, 2013)'
_computing_data_reduction 'SAINT v8.34A (Bruker, 2013)'
_computing_molecular_graphics 'Olex2 (Dolomanov et al., 2009)'
_computing_publication_material 'Olex2 (Dolomanov et al., 2009)'
_computing_structure_refinement 'ShelXL (Sheldrick, 2008)'
_computing_structure_solution 'SIR2004 (Burla et al., 2007)'
_diffrn_ambient_temperature 90.0
_diffrn_measured_fraction_theta_full 1.000
_diffrn_measured_fraction_theta_max 0.998
_diffrn_measurement_device_type 'Bruker Apex Duo II'
_diffrn_radiation_type MoK\a
_diffrn_radiation_wavelength 0.71073
_diffrn_reflns_av_R_equivalents 0.0827
_diffrn_reflns_av_unetI/netI 0.0669
_diffrn_reflns_laue_measured_fraction_full 1.000
_diffrn_reflns_laue_measured_fraction_max 0.998
_diffrn_reflns_limit_h_max 13
_diffrn_reflns_limit_h_min -13
_diffrn_reflns_limit_k_max 45
_diffrn_reflns_limit_k_min -45
_diffrn_reflns_limit_l_max 15
_diffrn_reflns_limit_l_min -15
_diffrn_reflns_number 49268
_diffrn_reflns_point_group_measured_fraction_full 1.000
_diffrn_reflns_point_group_measured_fraction_max 0.998
_diffrn_reflns_theta_full 26.000
_diffrn_reflns_theta_max 26.062
_diffrn_reflns_theta_min 1.919
_exptl_absorpt_coefficient_mu 0.471
_exptl_absorpt_correction_T_max 0.9547
_exptl_absorpt_correction_T_min 0.4922
_exptl_absorpt_correction_type multi-scan
_exptl_absorpt_process_details
;
SADABS-2014/5 (Bruker,2014) was used for absorption correction.
wR2(int) was 0.0675 before and 0.0611 after correction.
The Ratio of minimum to maximum transmission is 0.9369.
The \l/2 correction factor is 0.00150.
;
_exptl_crystal_colour 'clear orange'
_exptl_crystal_colour_lustre clear
_exptl_crystal_colour_primary orange
_exptl_crystal_density_diffrn 1.424
_exptl_crystal_description plate
_exptl_crystal_F_000 2358
_exptl_crystal_size_max 0.43
_exptl_crystal_size_mid 0.14
_exptl_crystal_size_min 0.12
_refine_diff_density_max 0.739
_refine_diff_density_min -0.449
_refine_diff_density_rms 0.086
_refine_ls_extinction_method none
_refine_ls_goodness_of_fit_ref 1.012
_refine_ls_hydrogen_treatment constr
_refine_ls_matrix_type full
_refine_ls_number_parameters 733
_refine_ls_number_reflns 10500
_refine_ls_number_restraints 711
_refine_ls_restrained_S_all 0.988
_refine_ls_R_factor_all 0.0694
_refine_ls_R_factor_gt 0.0414
_refine_ls_shift/su_max 0.002
_refine_ls_shift/su_mean 0.000
_refine_ls_structure_factor_coef Fsqd
_refine_ls_weighting_details 'w=1/[\s^2^(Fo^2^)+(0.0261P)^2^+5.3951P] where P=(Fo^2^+2Fc^2^)/3'
_refine_ls_weighting_scheme calc
_refine_ls_wR_factor_gt 0.0765
_refine_ls_wR_factor_ref 0.0853
_reflns_Friedel_coverage 0.000
_reflns_number_gt 7778
_reflns_number_total 10500
_reflns_threshold_expression 'I > 2\s(I)'
_cod_data_source_file c5dt01981h2.cif
_cod_data_source_block mo_ls579_0m_a
_cod_depositor_comments 'Adding full bibliography for 7036126--7036129.cif.'
_cod_database_code 7036128
_shelx_space_group_comment
;
The symmetry employed for this shelxl refinement is uniquely defined
by the following loop, which should always be used as a source of
symmetry information in preference to the above space-group names.
They are only intended as comments.
;
_olex2_refinement_description
;
1. Fixed Uiso
 At 1.2 times of:
  All C(H) groups, All C(H,H) groups
 At 1.5 times of:
  All C(H,H,H) groups
2. Restrained distances
 C61-C62
 1.54 with sigma of 0.01
 C68-C67
 1.54 with sigma of 0.01
 C75-C74 = C74-C73
 1.54 with sigma of 0.01
 C78-C77
 1.54 with sigma of 0.01
 C62-C61 \\sim C63-C62 \\sim C64-C63 \\sim C65-C64 \\sim C66-C65
 with sigma of 0.01
 C61-C63 \\sim C62-C64 \\sim C63-C65 \\sim C64-C66
 with sigma of 0.01
 C68-C67 \\sim C69-C68 \\sim C70-C69 \\sim C71-C70 \\sim C72-C71
 with sigma of 0.01
 C67-C69 \\sim C68-C70 \\sim C69-C71 \\sim C70-C72
 with sigma of 0.01
 C74-C73 \\sim C75-C74 \\sim C76-C75 \\sim C77-C76 \\sim C78-C77
 with sigma of 0.01
 C73-C75 \\sim C74-C76 \\sim C75-C77 \\sim C76-C78
 with sigma of 0.01
3. Uiso/Uaniso restraints and constraints
Uanis(C72) = Uanis(C66) = Uanis(C78)
Uanis(C65) = Uanis(C71) = Uanis(C77)
Uanis(C64) = Uanis(C76)
Uanis(C70) = Uanis(C75) = Uanis(C63)
Uanis(C74) = Uanis(C67)
Uanis(C73) = Uanis(C68) = Uanis(C62)
4. Rigid body (RIGU) restrains
 All non-hydrogen atoms
 with sigma for 1-2 distances of 0.004 and sigma for 1-3 distances of 0.004
5. Others
 1*[Sof(C62)+Sof(H62A)+Sof(H62B)+Sof(C65)+Sof(H65A)+Sof(H65B)+Sof(C66)+
 Sof(H66A)+Sof(H66B)+Sof(H66C)+Sof(C63)+Sof(H63A)+Sof(H63B)+Sof(C64)+Sof(H64A)+
 Sof(H64B)+Sof(C61)+Sof(H61A)+Sof(H61B)+Sof(H61C)]+1*[Sof(C70)+Sof(H70A)+
 Sof(H70B)+Sof(C68)+Sof(H68A)+Sof(H68B)+Sof(C69)+Sof(H69A)+Sof(H69B)+Sof(C72)+
 Sof(H72A)+Sof(H72B)+Sof(H72C)+Sof(C71)+Sof(H71A)+Sof(H71B)+Sof(C67)+Sof(H67A)+
 Sof(H67B)+Sof(H67C)]+1*[Sof(C73)+Sof(H73A)+Sof(H73B)+Sof(H73C)+Sof(C74)+
 Sof(H74A)+Sof(H74B)+Sof(C75)+Sof(H75A)+Sof(H75B)+Sof(C76)+Sof(H76A)+Sof(H76B)+
 Sof(C77)+Sof(H77A)+Sof(H77B)+Sof(C78)+Sof(H78A)+Sof(H78B)+Sof(H78C)]=1 with
 esd of 0.003
 Sof(C62)=Sof(H62A)=Sof(H62B)=Sof(C65)=Sof(H65A)=Sof(H65B)=Sof(C66)=Sof(H66A)=
 Sof(H66B)=Sof(H66C)=Sof(C63)=Sof(H63A)=Sof(H63B)=Sof(C64)=Sof(H64A)=Sof(H64B)=
 Sof(C61)=Sof(H61A)=Sof(H61B)=Sof(H61C)=FVAR(1)
 Sof(C70)=Sof(H70A)=Sof(H70B)=Sof(C68)=Sof(H68A)=Sof(H68B)=Sof(C69)=Sof(H69A)=
 Sof(H69B)=Sof(C72)=Sof(H72A)=Sof(H72B)=Sof(H72C)=Sof(C71)=Sof(H71A)=Sof(H71B)=
 Sof(C67)=Sof(H67A)=Sof(H67B)=Sof(H67C)=FVAR(2)
 Sof(C73)=Sof(H73A)=Sof(H73B)=Sof(H73C)=Sof(C74)=Sof(H74A)=Sof(H74B)=Sof(C75)=
 Sof(H75A)=Sof(H75B)=Sof(C76)=Sof(H76A)=Sof(H76B)=Sof(C77)=Sof(H77A)=Sof(H77B)=
 Sof(C78)=Sof(H78A)=Sof(H78B)=Sof(H78C)=FVAR(3)
6.a Secondary CH2 refined with riding coordinates:
 C62(H62A,H62B), C65(H65A,H65B), C63(H63A,H63B), C64(H64A,H64B), C70(H70A,
 H70B), C68(H68A,H68B), C69(H69A,H69B), C71(H71A,H71B), C74(H74A,H74B),
 C75(H75A,H75B), C76(H76A,H76B), C77(H77A,H77B)
6.b Aromatic/amide H refined with riding coordinates:
 C27(H27), C50(H50), C12(H12), C28(H28), C39(H39), C6(H6), C2(H2), C37(H37),
 C8(H8), C3(H3), C16(H16), C43(H43), C51(H51), C47(H47), C18(H18), C11(H11),
 C52(H52), C31(H31), C46(H46), C45(H45), C40(H40), C41(H41), C20(H20), C44(H44),
  C33(H33), C14(H14), C24(H24), C25(H25), C29(H29), C23(H23), C21(H21),
 C22(H22), C15(H15), C30(H30), C34(H34), C35(H35), C36(H36), C54(H54), C9(H9),
 C53(H53), C5(H5), C10(H10), C4(H4), C42(H42), C13(H13)
6.c Idealised Me refined as rotating group:
 C66(H66A,H66B,H66C), C61(H61A,H61B,H61C), C72(H72A,H72B,H72C), C67(H67A,H67B,
 H67C), C73(H73A,H73B,H73C), C78(H78A,H78B,H78C)
;
_shelx_shelxl_version_number 2014/7
_olex2_submission_special_instructions 'No special instructions were received'

loop_
_space_group_symop_operation_xyz
'x, y, z'
'-x+1/2, y+1/2, -z+1/2'
'-x, -y, -z'
'x-1/2, -y-1/2, z-1/2'

loop_
_atom_site_label
_atom_site_type_symbol
_atom_site_fract_x
_atom_site_fract_y
_atom_site_fract_z
_atom_site_U_iso_or_equiv
_atom_site_adp_type
_atom_site_occupancy
_atom_site_site_symmetry_order
_atom_site_calc_flag
_atom_site_refinement_flags_posn
_atom_site_refinement_flags_adp
_atom_site_refinement_flags_occupancy
_atom_site_disorder_assembly
_atom_site_disorder_group
Rh1 Rh 0.57305(2) 0.37159(2) 0.29491(2) 0.01066(7) Uani 1 1 d . U . . .
P1 P 0.57344(7) 0.35893(2) 0.46884(6) 0.01131(17) Uani 1 1 d . U . . .
P2 P 0.48194(7) 0.31993(2) 0.22873(6) 0.01187(17) Uani 1 1 d . U . . .
P3 P 0.52145(7) 0.40994(2) 0.15308(6) 0.01466(18) Uani 1 1 d . U . . .
F1 F 0.85232(15) 0.36128(5) 0.29546(14) 0.0199(4) Uani 1 1 d . U . . .
F2 F 1.04624(16) 0.40096(5) 0.35652(16) 0.0292(5) Uani 1 1 d . U . . .
F3 F 1.02170(16) 0.47010(5) 0.42387(16) 0.0291(5) Uani 1 1 d . U . . .
F4 F 0.79721(15) 0.49745(5) 0.43470(14) 0.0221(4) Uani 1 1 d . U . . .
F5 F 0.60113(14) 0.45760(4) 0.38078(13) 0.0161(4) Uani 1 1 d . U . . .
C27 C 0.3522(3) 0.43453(8) 0.2802(2) 0.0124(6) Uani 1 1 d . U . . .
H27 H 0.4007 0.4220 0.3335 0.015 Uiso 1 1 calc R . . . .
C50 C 0.3289(3) 0.34143(8) 0.4586(2) 0.0155(7) Uani 1 1 d . U . . .
H50 H 0.3194 0.3595 0.4064 0.019 Uiso 1 1 calc R . . . .
C1 C 0.5324(3) 0.27850(8) 0.3006(2) 0.0121(6) Uani 1 1 d . U . . .
C38 C 0.7044(3) 0.33681(8) 0.5414(2) 0.0126(6) Uani 1 1 d . U . . .
C49 C 0.4439(3) 0.33417(8) 0.5093(2) 0.0122(6) Uani 1 1 d . U . . .
C60 C 0.7153(3) 0.40642(8) 0.3412(2) 0.0129(6) Uani 1 1 d . U . . .
C12 C 0.2431(3) 0.34280(9) 0.2092(2) 0.0158(7) Uani 1 1 d . U . . .
H12 H 0.2784 0.3660 0.2174 0.019 Uiso 1 1 calc R . . . .
C28 C 0.2519(3) 0.45327(8) 0.3045(2) 0.0161(7) Uani 1 1 d . U . . .
H28 H 0.2323 0.4536 0.3741 0.019 Uiso 1 1 calc R . . . .
C39 C 0.7266(3) 0.33820(8) 0.6499(2) 0.0156(7) Uani 1 1 d . U . . .
H39 H 0.6701 0.3496 0.6891 0.019 Uiso 1 1 calc R . . . .
C6 C 0.4640(3) 0.26258(8) 0.3725(2) 0.0136(6) Uani 1 1 d . U . . .
H6 H 0.3879 0.2726 0.3834 0.016 Uiso 1 1 calc R . . . .
C2 C 0.6442(3) 0.26315(8) 0.2870(2) 0.0163(7) Uani 1 1 d . U . . .
H2 H 0.6926 0.2736 0.2391 0.020 Uiso 1 1 calc R . . . .
C37 C 0.7879(3) 0.31997(8) 0.4857(2) 0.0138(6) Uani 1 1 d . U . . .
H37 H 0.7735 0.3187 0.4120 0.017 Uiso 1 1 calc R . . . .
C8 C 0.2632(3) 0.27892(9) 0.1939(2) 0.0160(7) Uani 1 1 d . U . . .
H8 H 0.3120 0.2581 0.1905 0.019 Uiso 1 1 calc R . . . .
C55 C 0.8322(3) 0.39477(8) 0.3360(2) 0.0147(7) Uani 1 1 d . U . . .
C3 C 0.6855(3) 0.23273(9) 0.3427(2) 0.0191(7) Uani 1 1 d . U . . .
H3 H 0.7612 0.2225 0.3319 0.023 Uiso 1 1 calc R . . . .
C32 C 0.6279(3) 0.44715(9) 0.1410(2) 0.0194(7) Uani 1 1 d . U . . .
C7 C 0.3172(3) 0.31281(8) 0.2064(2) 0.0124(6) Uani 1 1 d . U . . .
C58 C 0.8097(3) 0.46313(8) 0.4022(2) 0.0166(7) Uani 1 1 d . U . . .
C17 C 0.5386(3) 0.30915(8) 0.1032(2) 0.0151(7) Uani 1 1 d . U . . .
C57 C 0.9234(3) 0.44959(9) 0.3977(2) 0.0189(7) Uani 1 1 d . U . . .
C59 C 0.7097(3) 0.44172(8) 0.3750(2) 0.0137(6) Uani 1 1 d . U . . .
C16 C 0.6511(3) 0.32261(8) 0.0862(2) 0.0186(7) Uani 1 1 d . U . . .
H16 H 0.6934 0.3378 0.1368 0.022 Uiso 1 1 calc R . . . .
C26 C 0.3832(3) 0.43372(9) 0.1791(2) 0.0176(7) Uani 1 1 d . U . . .
C43 C 0.6717(3) 0.41817(8) 0.5846(2) 0.0148(7) Uani 1 1 d . U . . .
H43 H 0.7474 0.4067 0.5810 0.018 Uiso 1 1 calc R . . . .
C56 C 0.9351(3) 0.41476(9) 0.3635(2) 0.0187(7) Uani 1 1 d . U . . .
C51 C 0.2286(3) 0.32266(9) 0.4835(2) 0.0202(7) Uani 1 1 d . U . . .
H51 H 0.1512 0.3280 0.4483 0.024 Uiso 1 1 calc R . . . .
C47 C 0.4561(3) 0.41795(8) 0.5529(2) 0.0162(7) Uani 1 1 d . U . . .
H47 H 0.3827 0.4063 0.5275 0.019 Uiso 1 1 calc R . . . .
C18 C 0.4781(3) 0.28705(8) 0.0280(2) 0.0174(7) Uani 1 1 d . U . . .
H18 H 0.4010 0.2776 0.0381 0.021 Uiso 1 1 calc R . . . .
C11 C 0.1177(3) 0.33930(9) 0.2000(3) 0.0233(8) Uani 1 1 d . U . . .
H11 H 0.0681 0.3601 0.2006 0.028 Uiso 1 1 calc R . . . .
C52 C 0.2402(3) 0.29622(9) 0.5591(3) 0.0209(7) Uani 1 1 d . U . . .
H52 H 0.1714 0.2833 0.5756 0.025 Uiso 1 1 calc R . . . .
C31 C 0.5992(3) 0.48292(9) 0.1535(2) 0.0262(8) Uani 1 1 d . U . . .
H31 H 0.5182 0.4894 0.1611 0.031 Uiso 1 1 calc R . . . .
C46 C 0.4523(3) 0.45166(9) 0.5985(2) 0.0205(7) Uani 1 1 d . U . . .
H46 H 0.3768 0.4630 0.6038 0.025 Uiso 1 1 calc R . . . .
C45 C 0.5587(3) 0.46883(9) 0.6362(3) 0.0225(8) Uani 1 1 d . U . . .
H45 H 0.5565 0.4921 0.6660 0.027 Uiso 1 1 calc R . . . .
C40 C 0.8310(3) 0.32298(8) 0.7006(3) 0.0184(7) Uani 1 1 d . U . . .
H40 H 0.8452 0.3237 0.7743 0.022 Uiso 1 1 calc R . . . .
C41 C 0.9144(3) 0.30669(9) 0.6438(3) 0.0199(7) Uani 1 1 d . U . . .
H41 H 0.9864 0.2967 0.6784 0.024 Uiso 1 1 calc R . . . .
C20 C 0.3850(3) 0.37510(9) -0.0121(2) 0.0250(8) Uani 1 1 d . U . . .
H20 H 0.3378 0.3670 0.0402 0.030 Uiso 1 1 calc R . . . .
C44 C 0.6679(3) 0.45190(8) 0.6302(2) 0.0186(7) Uani 1 1 d . U . . .
H44 H 0.7408 0.4634 0.6574 0.022 Uiso 1 1 calc R . . . .
C33 C 0.7478(3) 0.43823(10) 0.1272(3) 0.0257(8) Uani 1 1 d . U . . .
H33 H 0.7690 0.4138 0.1176 0.031 Uiso 1 1 calc R . . . .
C14 C 0.6415(3) 0.29214(9) -0.0775(3) 0.0235(8) Uani 1 1 d . U . . .
H14 H 0.6766 0.2864 -0.1391 0.028 Uiso 1 1 calc R . . . .
C24 C 0.5512(3) 0.40871(9) -0.0633(2) 0.0240(8) Uani 1 1 d . U . . .
H24 H 0.6189 0.4240 -0.0468 0.029 Uiso 1 1 calc R . . . .
C25 C 0.3106(3) 0.45217(10) 0.1023(3) 0.0300(9) Uani 1 1 d . U . . .
H25 H 0.3299 0.4518 0.0326 0.036 Uiso 1 1 calc R . . . .
C29 C 0.1800(3) 0.47154(9) 0.2273(3) 0.0254(8) Uani 1 1 d . U . . .
H29 H 0.1106 0.4843 0.2436 0.030 Uiso 1 1 calc R . . . .
C23 C 0.5196(3) 0.39804(10) -0.1658(3) 0.0272(8) Uani 1 1 d . U . . .
H23 H 0.5661 0.4061 -0.2185 0.033 Uiso 1 1 calc R . . . .
C21 C 0.3535(3) 0.36476(9) -0.1147(3) 0.0303(9) Uani 1 1 d . U . . .
H21 H 0.2847 0.3500 -0.1320 0.036 Uiso 1 1 calc R . . . .
C22 C 0.4219(3) 0.37591(9) -0.1919(3) 0.0306(9) Uani 1 1 d . U . . .
H22 H 0.4016 0.3684 -0.2618 0.037 Uiso 1 1 calc R . . . .
C15 C 0.7025(3) 0.31419(9) -0.0032(3) 0.0237(8) Uani 1 1 d . U . . .
H15 H 0.7796 0.3235 -0.0136 0.028 Uiso 1 1 calc R . . . .
C30 C 0.2100(3) 0.47110(11) 0.1266(3) 0.0341(9) Uani 1 1 d . U . . .
H30 H 0.1616 0.4838 0.0736 0.041 Uiso 1 1 calc R . . . .
C34 C 0.8349(4) 0.46469(11) 0.1275(3) 0.0360(9) Uani 1 1 d . U . . .
H34 H 0.9155 0.4584 0.1175 0.043 Uiso 1 1 calc R . . . .
C35 C 0.8050(4) 0.50035(12) 0.1423(3) 0.0408(10) Uani 1 1 d . U . . .
H35 H 0.8654 0.5184 0.1435 0.049 Uiso 1 1 calc R . . . .
C36 C 0.6876(4) 0.50969(11) 0.1552(3) 0.0360(9) Uani 1 1 d . U . . .
H36 H 0.6670 0.5341 0.1651 0.043 Uiso 1 1 calc R . . . .
C48 C 0.5655(3) 0.40086(8) 0.5438(2) 0.0141(7) Uani 1 1 d . U . . .
C54 C 0.4548(3) 0.30762(8) 0.5866(2) 0.0151(7) Uani 1 1 d . U . . .
H54 H 0.5318 0.3024 0.6228 0.018 Uiso 1 1 calc R . . . .
C9 C 0.1384(3) 0.27568(9) 0.1864(2) 0.0206(7) Uani 1 1 d . U . . .
H9 H 0.1026 0.2525 0.1785 0.025 Uiso 1 1 calc R . . . .
C53 C 0.3536(3) 0.28882(9) 0.6106(2) 0.0187(7) Uani 1 1 d . U . . .
H53 H 0.3621 0.2707 0.6628 0.022 Uiso 1 1 calc R . . . .
C19 C 0.4841(3) 0.39705(8) 0.0154(2) 0.0169(7) Uani 1 1 d . U . . .
C5 C 0.5059(3) 0.23238(8) 0.4279(2) 0.0181(7) Uani 1 1 d . U . . .
H5 H 0.4581 0.2219 0.4763 0.022 Uiso 1 1 calc R . . . .
C10 C 0.0657(3) 0.30550(9) 0.1902(3) 0.0244(8) Uani 1 1 d . U . . .
H10 H -0.0195 0.3029 0.1860 0.029 Uiso 1 1 calc R . . . .
C4 C 0.6169(3) 0.21724(9) 0.4138(2) 0.0191(7) Uani 1 1 d . U . . .
H4 H 0.6453 0.1966 0.4522 0.023 Uiso 1 1 calc R . . . .
C42 C 0.8927(3) 0.30499(8) 0.5368(3) 0.0197(7) Uani 1 1 d . U . . .
H42 H 0.9493 0.2936 0.4979 0.024 Uiso 1 1 calc R . . . .
C13 C 0.5300(3) 0.27860(9) -0.0622(2) 0.0218(7) Uani 1 1 d . U . . .
H13 H 0.4882 0.2634 -0.1133 0.026 Uiso 1 1 calc R . . . .
C62 C 0.9301(12) 0.4029(5) -0.0884(10) 0.054(2) Uani 0.338(7) 1 d D U P A 1
H62A H 0.8553 0.3910 -0.1198 0.065 Uiso 0.338(7) 1 calc R . P A 1
H62B H 0.9099 0.4278 -0.0699 0.065 Uiso 0.338(7) 1 calc R . P A 1
C65 C 1.0772(14) 0.4289(4) -0.3331(12) 0.057(3) Uani 0.338(7) 1 d D U P A 1
H65A H 1.1534 0.4386 -0.2969 0.068 Uiso 0.338(7) 1 calc R . P A 1
H65B H 1.0499 0.4454 -0.3910 0.068 Uiso 0.338(7) 1 calc R . P A 1
C66 C 1.0998(19) 0.3920(4) -0.3763(17) 0.054(3) Uani 0.338(7) 1 d D U P A 1
H66A H 1.1563 0.3939 -0.4289 0.081 Uiso 0.338(7) 1 calc GR . P A 1
H66B H 1.0233 0.3818 -0.4080 0.081 Uiso 0.338(7) 1 calc GR . P A 1
H66C H 1.1343 0.3763 -0.3198 0.081 Uiso 0.338(7) 1 calc GR . P A 1
C63 C 1.0224(11) 0.4034(4) -0.1658(8) 0.0447(19) Uani 0.338(7) 1 d D U P A 1
H63A H 1.0345 0.3787 -0.1908 0.054 Uiso 0.338(7) 1 calc R . P A 1
H63B H 1.1006 0.4121 -0.1310 0.054 Uiso 0.338(7) 1 calc R . P A 1
C64 C 0.9824(14) 0.4275(5) -0.2577(10) 0.042(2) Uani 0.338(7) 1 d D U P A 1
H64A H 0.9675 0.4520 -0.2326 0.051 Uiso 0.338(7) 1 calc R . P A 1
H64B H 0.9057 0.4182 -0.2942 0.051 Uiso 0.338(7) 1 calc R . P A 1
C61 C 0.9814(13) 0.3824(4) 0.0096(9) 0.051(4) Uani 0.338(7) 1 d D U P A 1
H61A H 0.9973 0.3574 -0.0085 0.077 Uiso 0.338(7) 1 calc GR . P A 1
H61B H 0.9229 0.3830 0.0608 0.077 Uiso 0.338(7) 1 calc GR . P A 1
H61C H 1.0569 0.3938 0.0391 0.077 Uiso 0.338(7) 1 calc GR . P A 1
C70 C 1.0417(9) 0.4014(3) -0.2297(6) 0.0447(19) Uani 0.399(5) 1 d D U P B 2
H70A H 1.1127 0.4126 -0.1892 0.054 Uiso 0.399(5) 1 calc R . P B 2
H70B H 1.0532 0.3750 -0.2281 0.054 Uiso 0.399(5) 1 calc R . P B 2
C68 C 0.9300(10) 0.3943(4) -0.0743(8) 0.054(2) Uani 0.399(5) 1 d D U P B 2
H68A H 0.9412 0.3680 -0.0794 0.065 Uiso 0.399(5) 1 calc R . P B 2
H68B H 0.8517 0.3987 -0.0472 0.065 Uiso 0.399(5) 1 calc R . P B 2
C69 C 0.9282(9) 0.4110(4) -0.1805(6) 0.064(4) Uani 0.399(5) 1 d D U P B 2
H69A H 0.9220 0.4374 -0.1747 0.077 Uiso 0.399(5) 1 calc R . P B 2
H69B H 0.8565 0.4023 -0.2256 0.077 Uiso 0.399(5) 1 calc R . P B 2
C72 C 1.1535(10) 0.4109(4) -0.3831(10) 0.054(3) Uani 0.399(5) 1 d D U P B 2
H72A H 1.1451 0.4179 -0.4565 0.081 Uiso 0.399(5) 1 calc GR . P B 2
H72B H 1.1808 0.3858 -0.3765 0.081 Uiso 0.399(5) 1 calc GR . P B 2
H72C H 1.2128 0.4265 -0.3436 0.081 Uiso 0.399(5) 1 calc GR . P B 2
C71 C 1.0324(10) 0.4145(4) -0.3407(8) 0.057(3) Uani 0.399(5) 1 d D U P B 2
H71A H 1.0068 0.4400 -0.3438 0.068 Uiso 0.399(5) 1 calc R . P B 2
H71B H 0.9708 0.4003 -0.3840 0.068 Uiso 0.399(5) 1 calc R . P B 2
C67 C 1.0314(13) 0.4101(5) 0.0002(9) 0.081(4) Uani 0.399(5) 1 d D U P B 2
H67A H 1.1090 0.4006 -0.0164 0.121 Uiso 0.399(5) 1 calc GR . P B 2
H67B H 1.0194 0.4036 0.0717 0.121 Uiso 0.399(5) 1 calc GR . P B 2
H67C H 1.0312 0.4364 -0.0067 0.121 Uiso 0.399(5) 1 calc GR . P B 2
C73 C 0.9362(18) 0.3765(6) -0.0364(17) 0.054(2) Uani 0.253(6) 1 d D U P C 3
H73A H 0.8652 0.3837 -0.0833 0.081 Uiso 0.253(6) 1 calc GR . P C 3
H73B H 0.9171 0.3774 0.0357 0.081 Uiso 0.253(6) 1 calc GR . P C 3
H73C H 0.9594 0.3519 -0.0531 0.081 Uiso 0.253(6) 1 calc GR . P C 3
C74 C 1.0412(18) 0.4022(7) -0.0496(10) 0.081(4) Uani 0.253(6) 1 d D U P C 3
H74A H 1.0183 0.4267 -0.0294 0.097 Uiso 0.253(6) 1 calc R . P C 3
H74B H 1.1123 0.3947 -0.0017 0.097 Uiso 0.253(6) 1 calc R . P C 3
C75 C 1.0769(13) 0.4034(5) -0.1603(10) 0.0447(19) Uani 0.253(6) 1 d D U P C 3
H75A H 1.0912 0.3785 -0.1835 0.054 Uiso 0.253(6) 1 calc R . P C 3
H75B H 1.1538 0.4168 -0.1597 0.054 Uiso 0.253(6) 1 calc R . P C 3
C76 C 0.9815(17) 0.4211(8) -0.2388(12) 0.042(2) Uani 0.253(6) 1 d D U P C 3
H76A H 0.9149 0.4038 -0.2571 0.051 Uiso 0.253(6) 1 calc R . P C 3
H76B H 0.9473 0.4422 -0.2056 0.051 Uiso 0.253(6) 1 calc R . P C 3
C77 C 1.0314(19) 0.4334(5) -0.3386(14) 0.057(3) Uani 0.253(6) 1 d D U P C 3
H77A H 1.0880 0.4536 -0.3219 0.068 Uiso 0.253(6) 1 calc R . P C 3
H77B H 0.9639 0.4423 -0.3881 0.068 Uiso 0.253(6) 1 calc R . P C 3
C78 C 1.098(3) 0.4032(6) -0.391(2) 0.054(3) Uani 0.253(6) 1 d D U P C 3
H78A H 1.0384 0.3865 -0.4259 0.081 Uiso 0.253(6) 1 calc GR . P C 3
H78B H 1.1511 0.3903 -0.3385 0.081 Uiso 0.253(6) 1 calc GR . P C 3
H78C H 1.1456 0.4138 -0.4426 0.081 Uiso 0.253(6) 1 calc GR . P C 3

loop_
_atom_site_aniso_label
_atom_site_aniso_U_11
_atom_site_aniso_U_22
_atom_site_aniso_U_33
_atom_site_aniso_U_23
_atom_site_aniso_U_13
_atom_site_aniso_U_12
Rh1 0.01020(12) 0.01253(13) 0.00919(12) 0.00013(11) 0.00080(8) -0.00068(10)
P1 0.0106(4) 0.0119(4) 0.0115(4) 0.0000(3) 0.0016(3) 0.0003(3)
P2 0.0102(4) 0.0146(4) 0.0109(4) -0.0012(3) 0.0017(3) -0.0004(3)
P3 0.0157(4) 0.0179(5) 0.0105(4) 0.0020(3) 0.0018(3) 0.0016(3)
F1 0.0157(9) 0.0180(10) 0.0266(11) -0.0057(8) 0.0048(8) -0.0015(7)
F2 0.0124(10) 0.0302(12) 0.0456(13) -0.0125(10) 0.0053(9) 0.0005(8)
F3 0.0147(10) 0.0282(12) 0.0444(13) -0.0152(10) 0.0035(9) -0.0086(8)
F4 0.0184(10) 0.0158(10) 0.0320(11) -0.0067(8) 0.0018(8) -0.0024(8)
F5 0.0120(9) 0.0174(10) 0.0186(10) 0.0015(8) 0.0002(7) 0.0008(7)
C27 0.0116(15) 0.0100(16) 0.0149(16) 0.0013(12) -0.0017(12) -0.0030(12)
C50 0.0162(15) 0.0154(17) 0.0149(16) -0.0018(13) 0.0012(12) -0.0003(13)
C1 0.0125(14) 0.0132(16) 0.0098(15) -0.0044(12) -0.0026(12) -0.0026(12)
C38 0.0110(14) 0.0114(16) 0.0148(15) 0.0000(12) -0.0004(12) -0.0026(12)
C49 0.0134(15) 0.0113(16) 0.0125(15) -0.0044(12) 0.0044(12) 0.0003(12)
C60 0.0151(15) 0.0135(16) 0.0100(15) -0.0003(12) 0.0014(12) -0.0017(12)
C12 0.0165(15) 0.0171(17) 0.0132(16) -0.0052(13) -0.0015(12) -0.0008(13)
C28 0.0159(16) 0.0146(17) 0.0180(17) -0.0030(13) 0.0029(13) -0.0046(13)
C39 0.0152(16) 0.0164(17) 0.0151(16) 0.0013(13) 0.0011(12) 0.0008(13)
C6 0.0138(15) 0.0135(16) 0.0134(16) -0.0034(12) 0.0013(12) 0.0004(12)
C2 0.0139(16) 0.0212(18) 0.0136(16) -0.0009(13) 0.0010(13) -0.0010(13)
C37 0.0144(15) 0.0117(16) 0.0151(16) -0.0006(12) 0.0011(12) -0.0027(12)
C8 0.0154(15) 0.0200(17) 0.0123(16) -0.0029(13) 0.0002(12) 0.0005(13)
C55 0.0169(15) 0.0148(16) 0.0127(16) -0.0010(13) 0.0031(12) 0.0017(12)
C3 0.0159(16) 0.0220(18) 0.0189(17) -0.0020(14) -0.0003(13) 0.0044(13)
C32 0.0244(17) 0.0234(18) 0.0103(16) 0.0048(13) 0.0012(13) -0.0024(13)
C7 0.0117(15) 0.0199(16) 0.0057(15) 0.0004(12) 0.0010(12) -0.0009(12)
C58 0.0190(16) 0.0138(16) 0.0168(17) -0.0008(13) 0.0017(13) -0.0014(12)
C17 0.0177(16) 0.0184(17) 0.0094(15) 0.0008(12) 0.0028(12) 0.0038(13)
C57 0.0136(15) 0.0222(17) 0.0208(18) -0.0022(14) 0.0014(13) -0.0073(13)
C59 0.0126(15) 0.0182(16) 0.0106(16) 0.0035(12) 0.0020(12) 0.0001(12)
C16 0.0200(17) 0.0179(18) 0.0183(17) -0.0016(14) 0.0033(13) -0.0002(13)
C26 0.0172(16) 0.0187(18) 0.0166(16) 0.0031(13) 0.0008(13) 0.0021(13)
C43 0.0177(16) 0.0134(16) 0.0131(16) -0.0009(13) 0.0002(12) 0.0008(12)
C56 0.0109(15) 0.0225(18) 0.0232(18) -0.0027(14) 0.0037(13) 0.0002(12)
C51 0.0126(16) 0.0269(19) 0.0208(18) -0.0050(14) 0.0008(13) -0.0015(13)
C47 0.0168(16) 0.0175(17) 0.0143(17) 0.0002(13) 0.0011(13) 0.0001(13)
C18 0.0165(16) 0.0216(18) 0.0144(16) -0.0011(13) 0.0027(13) -0.0001(13)
C11 0.0171(16) 0.0263(19) 0.0256(19) -0.0086(15) -0.0025(14) 0.0031(14)
C52 0.0158(16) 0.0240(19) 0.0242(18) -0.0040(14) 0.0085(13) -0.0060(14)
C31 0.037(2) 0.0254(19) 0.0162(18) 0.0075(14) 0.0039(15) -0.0001(15)
C46 0.0238(18) 0.0186(18) 0.0194(18) -0.0008(14) 0.0043(14) 0.0053(14)
C45 0.0325(19) 0.0128(17) 0.0223(19) -0.0034(14) 0.0031(15) 0.0011(14)
C40 0.0190(16) 0.0167(18) 0.0185(17) 0.0042(13) -0.0026(13) -0.0031(13)
C41 0.0153(16) 0.0182(18) 0.0252(18) 0.0073(14) -0.0026(13) -0.0024(13)
C20 0.0330(19) 0.028(2) 0.0134(16) 0.0046(15) -0.0005(14) 0.0000(16)
C44 0.0220(17) 0.0176(17) 0.0149(17) -0.0022(13) -0.0042(13) -0.0030(13)
C33 0.0266(18) 0.033(2) 0.0175(18) 0.0071(15) 0.0040(14) -0.0029(15)
C14 0.0303(19) 0.025(2) 0.0172(18) -0.0002(14) 0.0115(14) 0.0044(15)
C24 0.0251(18) 0.031(2) 0.0161(17) 0.0051(14) 0.0036(14) 0.0089(15)
C25 0.038(2) 0.039(2) 0.0130(17) 0.0055(16) 0.0007(15) 0.0187(17)
C29 0.0219(18) 0.027(2) 0.0262(19) -0.0043(15) -0.0014(15) 0.0095(15)
C23 0.036(2) 0.033(2) 0.0140(17) 0.0042(15) 0.0065(15) 0.0096(16)
C21 0.043(2) 0.027(2) 0.0192(18) 0.0025(15) -0.0073(15) -0.0069(17)
C22 0.051(2) 0.025(2) 0.0148(17) 0.0005(15) 0.0010(16) 0.0085(17)
C15 0.0231(18) 0.025(2) 0.0251(19) 0.0008(15) 0.0108(15) 0.0003(15)
C30 0.035(2) 0.044(2) 0.0217(19) 0.0051(17) -0.0030(16) 0.0211(18)
C34 0.032(2) 0.056(3) 0.019(2) 0.0137(18) 0.0003(16) -0.0126(18)
C35 0.049(2) 0.046(2) 0.027(2) 0.0157(18) 0.0012(18) -0.0212(19)
C36 0.057(2) 0.030(2) 0.021(2) 0.0110(16) 0.0046(18) -0.0107(18)
C48 0.0199(16) 0.0123(16) 0.0104(15) 0.0017(12) 0.0024(12) 0.0001(12)
C54 0.0140(15) 0.0160(17) 0.0155(16) -0.0015(13) 0.0032(12) 0.0015(12)
C9 0.0185(17) 0.0229(18) 0.0198(18) -0.0068(14) -0.0009(14) -0.0072(13)
C53 0.0209(17) 0.0196(18) 0.0168(17) 0.0011(14) 0.0069(13) -0.0028(13)
C19 0.0216(17) 0.0191(17) 0.0097(15) 0.0024(13) 0.0005(12) 0.0091(13)
C5 0.0213(17) 0.0174(17) 0.0154(17) -0.0006(13) 0.0012(13) -0.0027(13)
C10 0.0129(16) 0.035(2) 0.0252(19) -0.0090(15) 0.0021(14) -0.0027(14)
C4 0.0232(17) 0.0171(17) 0.0161(17) 0.0012(13) -0.0016(13) 0.0057(14)
C42 0.0135(16) 0.0176(18) 0.0287(18) 0.0013(14) 0.0051(13) 0.0012(13)
C13 0.0273(18) 0.0232(19) 0.0150(17) -0.0035(14) 0.0030(14) 0.0011(14)
C62 0.055(4) 0.042(6) 0.066(4) -0.004(3) 0.007(3) 0.005(4)
C65 0.041(6) 0.068(6) 0.059(3) 0.003(4) -0.005(3) -0.007(4)
C66 0.043(5) 0.052(6) 0.069(5) 0.004(5) 0.008(4) -0.003(5)
C63 0.038(4) 0.045(4) 0.049(3) -0.005(3) -0.005(3) -0.003(4)
C64 0.028(4) 0.048(6) 0.048(4) -0.004(3) -0.011(3) -0.008(3)
C61 0.065(10) 0.027(7) 0.063(7) -0.009(6) 0.009(6) 0.006(7)
C70 0.038(4) 0.045(4) 0.049(3) -0.005(3) -0.005(3) -0.003(4)
C68 0.055(4) 0.042(6) 0.066(4) -0.004(3) 0.007(3) 0.005(4)
C69 0.035(6) 0.102(10) 0.054(6) 0.004(5) -0.001(4) -0.009(6)
C72 0.043(5) 0.052(6) 0.069(5) 0.004(5) 0.008(4) -0.003(5)
C71 0.041(6) 0.068(6) 0.059(3) 0.003(4) -0.005(3) -0.007(4)
C67 0.077(6) 0.104(9) 0.060(6) 0.000(5) 0.000(5) -0.024(6)
C73 0.055(4) 0.042(6) 0.066(4) -0.004(3) 0.007(3) 0.005(4)
C74 0.077(6) 0.104(9) 0.060(6) 0.000(5) 0.000(5) -0.024(6)
C75 0.038(4) 0.045(4) 0.049(3) -0.005(3) -0.005(3) -0.003(4)
C76 0.028(4) 0.048(6) 0.048(4) -0.004(3) -0.011(3) -0.008(3)
C77 0.041(6) 0.068(6) 0.059(3) 0.003(4) -0.005(3) -0.007(4)
C78 0.043(5) 0.052(6) 0.069(5) 0.004(5) 0.008(4) -0.003(5)

loop_
_atom_type_symbol
_atom_type_description
_atom_type_scat_dispersion_real
_atom_type_scat_dispersion_imag
_atom_type_scat_source
C C 0.0033 0.0016 'International Tables Vol C Tables 4.2.6.8 and 6.1.1.4'
H H 0.0000 0.0000 'International Tables Vol C Tables 4.2.6.8 and 6.1.1.4'
F F 0.0171 0.0103 'International Tables Vol C Tables 4.2.6.8 and 6.1.1.4'
P P 0.1023 0.0942 'International Tables Vol C Tables 4.2.6.8 and 6.1.1.4'
Rh Rh -1.1178 0.9187 'International Tables Vol C Tables 4.2.6.8 and 6.1.1.4'

loop_
_geom_angle_atom_site_label_1
_geom_angle_atom_site_label_2
_geom_angle_atom_site_label_3
_geom_angle
P1 Rh1 P3 149.82(3)
P2 Rh1 P1 98.43(3)
P2 Rh1 P3 99.06(3)
C60 Rh1 P1 85.84(8)
C60 Rh1 P2 156.83(8)
C60 Rh1 P3 87.66(8)
C38 P1 Rh1 120.42(10)
C38 P1 C48 101.02(14)
C49 P1 Rh1 117.74(10)
C49 P1 C38 103.56(14)
C49 P1 C48 100.89(13)
C48 P1 Rh1 110.31(10)
C1 P2 Rh1 114.33(9)
C7 P2 Rh1 124.74(10)
C7 P2 C1 101.53(13)
C7 P2 C17 105.19(14)
C17 P2 Rh1 109.21(10)
C17 P2 C1 98.40(13)
C32 P3 Rh1 114.80(11)
C32 P3 C19 101.05(14)
C26 P3 Rh1 106.66(10)
C26 P3 C32 102.40(15)
C26 P3 C19 101.40(14)
C19 P3 Rh1 127.32(11)
C28 C27 H27 119.4
C28 C27 C26 121.1(3)
C26 C27 H27 119.4
C49 C50 H50 119.5
C51 C50 H50 119.5
C51 C50 C49 121.0(3)
C6 C1 P2 121.9(2)
C6 C1 C2 118.0(3)
C2 C1 P2 120.0(2)
C39 C38 P1 122.5(2)
C37 C38 P1 118.5(2)
C37 C38 C39 118.9(3)
C50 C49 P1 118.6(2)
C50 C49 C54 118.2(3)
C54 C49 P1 123.2(2)
C55 C60 Rh1 118.9(2)
C55 C60 C59 112.8(3)
C59 C60 Rh1 128.3(2)
C7 C12 H12 119.5
C7 C12 C11 121.0(3)
C11 C12 H12 119.5
C27 C28 H28 120.0
C27 C28 C29 120.0(3)
C29 C28 H28 120.0
C38 C39 H39 119.9
C40 C39 C38 120.2(3)
C40 C39 H39 119.9
C1 C6 H6 119.7
C5 C6 C1 120.7(3)
C5 C6 H6 119.7
C1 C2 H2 119.5
C3 C2 C1 120.9(3)
C3 C2 H2 119.5
C38 C37 H37 119.7
C38 C37 C42 120.6(3)
C42 C37 H37 119.7
C7 C8 H8 120.0
C9 C8 H8 120.0
C9 C8 C7 120.1(3)
F1 C55 C60 119.7(3)
C56 C55 F1 114.8(3)
C56 C55 C60 125.4(3)
C2 C3 H3 119.8
C4 C3 C2 120.5(3)
C4 C3 H3 119.8
C31 C32 P3 123.7(3)
C31 C32 C33 118.5(3)
C33 C32 P3 117.6(3)
C12 C7 P2 117.6(2)
C12 C7 C8 118.5(3)
C8 C7 P2 123.7(2)
F4 C58 C57 119.1(3)
F4 C58 C59 120.9(3)
C57 C58 C59 120.0(3)
C16 C17 P2 117.5(2)
C18 C17 P2 123.8(2)
C18 C17 C16 118.6(3)
F3 C57 C58 120.7(3)
F3 C57 C56 120.6(3)
C58 C57 C56 118.6(3)
F5 C59 C60 120.1(3)
F5 C59 C58 115.7(3)
C58 C59 C60 124.2(3)
C17 C16 H16 119.5
C15 C16 C17 121.0(3)
C15 C16 H16 119.5
C27 C26 P3 118.9(2)
C25 C26 P3 122.6(2)
C25 C26 C27 118.4(3)
C44 C43 H43 119.6
C44 C43 C48 120.8(3)
C48 C43 H43 119.6
F2 C56 C55 121.3(3)
F2 C56 C57 119.8(3)
C55 C56 C57 118.9(3)
C50 C51 H51 119.7
C52 C51 C50 120.5(3)
C52 C51 H51 119.7
C46 C47 H47 119.4
C46 C47 C48 121.1(3)
C48 C47 H47 119.4
C17 C18 H18 119.8
C17 C18 C13 120.3(3)
C13 C18 H18 119.8
C12 C11 H11 120.1
C10 C11 C12 119.9(3)
C10 C11 H11 120.1
C51 C52 H52 120.4
C51 C52 C53 119.3(3)
C53 C52 H52 120.4
C32 C31 H31 119.5
C32 C31 C36 121.0(4)
C36 C31 H31 119.5
C47 C46 H46 120.0
C45 C46 C47 120.0(3)
C45 C46 H46 120.0
C46 C45 H45 120.2
C44 C45 C46 119.7(3)
C44 C45 H45 120.2
C39 C40 H40 119.9
C41 C40 C39 120.2(3)
C41 C40 H40 119.9
C40 C41 H41 120.1
C42 C41 C40 119.9(3)
C42 C41 H41 120.1
C21 C20 H20 119.5
C19 C20 H20 119.5
C19 C20 C21 121.1(3)
C43 C44 H44 119.8
C45 C44 C43 120.3(3)
C45 C44 H44 119.8
C32 C33 H33 119.7
C34 C33 C32 120.6(4)
C34 C33 H33 119.7
C15 C14 H14 120.0
C13 C14 H14 120.0
C13 C14 C15 119.9(3)
C23 C24 H24 119.8
C23 C24 C19 120.4(3)
C19 C24 H24 119.8
C26 C25 H25 119.7
C30 C25 C26 120.6(3)
C30 C25 H25 119.7
C28 C29 H29 120.3
C30 C29 C28 119.5(3)
C30 C29 H29 120.3
C24 C23 H23 119.5
C22 C23 C24 120.9(3)
C22 C23 H23 119.5
C20 C21 H21 119.8
C22 C21 C20 120.4(3)
C22 C21 H21 119.8
C23 C22 C21 119.1(3)
C23 C22 H22 120.5
C21 C22 H22 120.5
C16 C15 C14 120.0(3)
C16 C15 H15 120.0
C14 C15 H15 120.0
C25 C30 H30 119.8
C29 C30 C25 120.4(3)
C29 C30 H30 119.8
C33 C34 H34 119.9
C33 C34 C35 120.1(4)
C35 C34 H34 119.9
C34 C35 H35 119.9
C36 C35 C34 120.2(4)
C36 C35 H35 119.9
C31 C36 H36 120.2
C35 C36 C31 119.6(4)
C35 C36 H36 120.2
C43 C48 P1 120.0(2)
C47 C48 P1 121.6(2)
C47 C48 C43 118.1(3)
C49 C54 H54 119.8
C53 C54 C49 120.4(3)
C53 C54 H54 119.8
C8 C9 H9 119.5
C10 C9 C8 121.1(3)
C10 C9 H9 119.5
C52 C53 C54 120.6(3)
C52 C53 H53 119.7
C54 C53 H53 119.7
C20 C19 P3 119.1(2)
C20 C19 C24 118.1(3)
C24 C19 P3 122.7(3)
C6 C5 H5 119.5
C6 C5 C4 121.0(3)
C4 C5 H5 119.5
C11 C10 H10 120.3
C9 C10 C11 119.5(3)
C9 C10 H10 120.3
C3 C4 C5 118.9(3)
C3 C4 H4 120.5
C5 C4 H4 120.5
C37 C42 H42 119.9
C41 C42 C37 120.2(3)
C41 C42 H42 119.9
C18 C13 H13 119.9
C14 C13 C18 120.2(3)
C14 C13 H13 119.9
H62A C62 H62B 108.2
C63 C62 H62A 109.7
C63 C62 H62B 109.7
C63 C62 C61 109.6(9)
C61 C62 H62A 109.7
C61 C62 H62B 109.7
H65A C65 H65B 108.0
C66 C65 H65A 109.4
C66 C65 H65B 109.4
C64 C65 H65A 109.4
C64 C65 H65B 109.4
C64 C65 C66 111.1(9)
C65 C66 H66A 109.5
C65 C66 H66B 109.5
C65 C66 H66C 109.5
H66A C66 H66B 109.5
H66A C66 H66C 109.5
H66B C66 H66C 109.5
C62 C63 H63A 109.3
C62 C63 H63B 109.3
C62 C63 C64 111.4(9)
H63A C63 H63B 108.0
C64 C63 H63A 109.3
C64 C63 H63B 109.3
C65 C64 H64A 109.4
C65 C64 H64B 109.4
C63 C64 C65 111.1(8)
C63 C64 H64A 109.4
C63 C64 H64B 109.4
H64A C64 H64B 108.0
C62 C61 H61A 109.5
C62 C61 H61B 109.5
C62 C61 H61C 109.5
H61A C61 H61B 109.5
H61A C61 H61C 109.5
H61B C61 H61C 109.5
H70A C70 H70B 108.1
C69 C70 H70A 109.5
C69 C70 H70B 109.5
C71 C70 H70A 109.5
C71 C70 H70B 109.5
C71 C70 C69 110.6(8)
H68A C68 H68B 108.1
C69 C68 H68A 109.5
C69 C68 H68B 109.5
C69 C68 C67 110.7(8)
C67 C68 H68A 109.5
C67 C68 H68B 109.5
C70 C69 H69A 109.4
C70 C69 H69B 109.4
C68 C69 C70 111.1(8)
C68 C69 H69A 109.4
C68 C69 H69B 109.4
H69A C69 H69B 108.0
H72A C72 H72B 109.5
H72A C72 H72C 109.5
H72B C72 H72C 109.5
C71 C72 H72A 109.5
C71 C72 H72B 109.5
C71 C72 H72C 109.5
C70 C71 C72 110.2(9)
C70 C71 H71A 109.6
C70 C71 H71B 109.6
C72 C71 H71A 109.6
C72 C71 H71B 109.6
H71A C71 H71B 108.1
C68 C67 H67A 109.5
C68 C67 H67B 109.5
C68 C67 H67C 109.5
H67A C67 H67B 109.5
H67A C67 H67C 109.5
H67B C67 H67C 109.5
H73A C73 H73B 109.5
H73A C73 H73C 109.5
H73B C73 H73C 109.5
C74 C73 H73A 109.5
C74 C73 H73B 109.5
C74 C73 H73C 109.5
C73 C74 H74A 108.8
C73 C74 H74B 108.8
H74A C74 H74B 107.7
C75 C74 C73 113.8(9)
C75 C74 H74A 108.8
C75 C74 H74B 108.8
C74 C75 H75A 108.9
C74 C75 H75B 108.9
C74 C75 C76 113.5(9)
H75A C75 H75B 107.7
C76 C75 H75A 108.9
C76 C75 H75B 108.9
C75 C76 H76A 108.9
C75 C76 H76B 108.9
H76A C76 H76B 107.7
C77 C76 C75 113.3(9)
C77 C76 H76A 108.9
C77 C76 H76B 108.9
C76 C77 H77A 108.9
C76 C77 H77B 108.9
C76 C77 C78 113.2(9)
H77A C77 H77B 107.8
C78 C77 H77A 108.9
C78 C77 H77B 108.9
C77 C78 H78A 109.5
C77 C78 H78B 109.5
C77 C78 H78C 109.5
H78A C78 H78B 109.5
H78A C78 H78C 109.5
H78B C78 H78C 109.5

loop_
_geom_bond_atom_site_label_1
_geom_bond_atom_site_label_2
_geom_bond_distance
Rh1 P1 2.2984(8)
Rh1 P2 2.2934(8)
Rh1 P3 2.3446(8)
Rh1 C60 2.083(3)
P1 C38 1.838(3)
P1 C49 1.836(3)
P1 C48 1.844(3)
P2 C1 1.854(3)
P2 C7 1.845(3)
P2 C17 1.851(3)
P3 C32 1.840(3)
P3 C26 1.839(3)
P3 C19 1.847(3)
F1 C55 1.379(3)
F2 C56 1.353(3)
F3 C57 1.346(3)
F4 C58 1.356(3)
F5 C59 1.355(3)
C27 H27 0.9500
C27 C28 1.382(4)
C27 C26 1.390(4)
C50 H50 0.9500
C50 C49 1.399(4)
C50 C51 1.385(4)
C1 C6 1.398(4)
C1 C2 1.399(4)
C38 C39 1.400(4)
C38 C37 1.388(4)
C49 C54 1.401(4)
C60 C55 1.381(4)
C60 C59 1.387(4)
C12 H12 0.9500
C12 C7 1.390(4)
C12 C11 1.395(4)
C28 H28 0.9500
C28 C29 1.387(4)
C39 H39 0.9500
C39 C40 1.390(4)
C6 H6 0.9500
C6 C5 1.386(4)
C2 H2 0.9500
C2 C3 1.392(4)
C37 H37 0.9500
C37 C42 1.392(4)
C8 H8 0.9500
C8 C7 1.398(4)
C8 C9 1.388(4)
C55 C56 1.379(4)
C3 H3 0.9500
C3 C4 1.385(4)
C32 C31 1.381(5)
C32 C33 1.407(5)
C58 C57 1.371(4)
C58 C59 1.382(4)
C17 C16 1.390(4)
C17 C18 1.389(4)
C57 C56 1.379(4)
C16 H16 0.9500
C16 C15 1.382(4)
C26 C25 1.390(4)
C43 H43 0.9500
C43 C44 1.389(4)
C43 C48 1.397(4)
C51 H51 0.9500
C51 C52 1.383(5)
C47 H47 0.9500
C47 C46 1.388(4)
C47 C48 1.391(4)
C18 H18 0.9500
C18 C13 1.395(4)
C11 H11 0.9500
C11 C10 1.384(5)
C52 H52 0.9500
C52 C53 1.389(4)
C31 H31 0.9500
C31 C36 1.399(5)
C46 H46 0.9500
C46 C45 1.387(5)
C45 H45 0.9500
C45 C44 1.379(4)
C40 H40 0.9500
C40 C41 1.387(4)
C41 H41 0.9500
C41 C42 1.379(4)
C20 H20 0.9500
C20 C21 1.389(5)
C20 C19 1.387(5)
C44 H44 0.9500
C33 H33 0.9500
C33 C34 1.382(5)
C14 H14 0.9500
C14 C15 1.383(5)
C14 C13 1.375(5)
C24 H24 0.9500
C24 C23 1.391(5)
C24 C19 1.398(4)
C25 H25 0.9500
C25 C30 1.388(5)
C29 H29 0.9500
C29 C30 1.382(5)
C23 H23 0.9500
C23 C22 1.376(5)
C21 H21 0.9500
C21 C22 1.385(5)
C22 H22 0.9500
C15 H15 0.9500
C30 H30 0.9500
C34 H34 0.9500
C34 C35 1.386(6)
C35 H35 0.9500
C35 C36 1.381(6)
C36 H36 0.9500
C54 H54 0.9500
C54 C53 1.391(4)
C9 H9 0.9500
C9 C10 1.378(5)
C53 H53 0.9500
C5 H5 0.9500
C5 C4 1.389(4)
C10 H10 0.9500
C4 H4 0.9500
C42 H42 0.9500
C13 H13 0.9500
C62 H62A 0.9900
C62 H62B 0.9900
C62 C63 1.513(10)
C62 C61 1.533(8)
C65 H65A 0.9900
C65 H65B 0.9900
C65 C66 1.516(10)
C65 C64 1.516(9)
C66 H66A 0.9800
C66 H66B 0.9800
C66 H66C 0.9800
C63 H63A 0.9900
C63 H63B 0.9900
C63 C64 1.515(9)
C64 H64A 0.9900
C64 H64B 0.9900
C61 H61A 0.9800
C61 H61B 0.9800
C61 H61C 0.9800
C70 H70A 0.9900
C70 H70B 0.9900
C70 C69 1.518(9)
C70 C71 1.510(9)
C68 H68A 0.9900
C68 H68B 0.9900
C68 C69 1.504(9)
C68 C67 1.519(7)
C69 H69A 0.9900
C69 H69B 0.9900
C72 H72A 0.9800
C72 H72B 0.9800
C72 H72C 0.9800
C72 C71 1.518(9)
C71 H71A 0.9900
C71 H71B 0.9900
C67 H67A 0.9800
C67 H67B 0.9800
C67 H67C 0.9800
C73 H73A 0.9800
C73 H73B 0.9800
C73 H73C 0.9800
C73 C74 1.534(7)
C74 H74A 0.9900
C74 H74B 0.9900
C74 C75 1.528(7)
C75 H75A 0.9900
C75 H75B 0.9900
C75 C76 1.536(9)
C76 H76A 0.9900
C76 H76B 0.9900
C76 C77 1.531(9)
C77 H77A 0.9900
C77 H77B 0.9900
C77 C78 1.542(7)
C78 H78A 0.9800
C78 H78B 0.9800
C78 H78C 0.9800

loop_
_geom_torsion_atom_site_label_1
_geom_torsion_atom_site_label_2
_geom_torsion_atom_site_label_3
_geom_torsion_atom_site_label_4
_geom_torsion
Rh1 P1 C38 C39 160.0(2)
Rh1 P1 C38 C37 -16.0(3)
Rh1 P1 C49 C50 -36.8(3)
Rh1 P1 C49 C54 141.4(2)
Rh1 P1 C48 C43 -90.8(2)
Rh1 P1 C48 C47 82.9(3)
Rh1 P2 C1 C6 100.4(2)
Rh1 P2 C1 C2 -76.7(2)
Rh1 P2 C7 C12 14.0(3)
Rh1 P2 C7 C8 -161.7(2)
Rh1 P2 C17 C16 24.1(3)
Rh1 P2 C17 C18 -159.3(2)
Rh1 P3 C32 C31 -113.5(3)
Rh1 P3 C32 C33 60.8(3)
Rh1 P3 C26 C27 18.1(3)
Rh1 P3 C26 C25 -164.5(3)
Rh1 P3 C19 C20 61.3(3)
Rh1 P3 C19 C24 -119.2(2)
Rh1 C60 C55 F1 3.4(4)
Rh1 C60 C55 C56 179.8(2)
Rh1 C60 C59 F5 -0.1(4)
Rh1 C60 C59 C58 -178.6(2)
P1 C38 C39 C40 -175.9(2)
P1 C38 C37 C42 175.6(2)
P1 C49 C54 C53 -177.4(2)
P2 C1 C6 C5 -177.6(2)
P2 C1 C2 C3 177.9(2)
P2 C17 C16 C15 176.6(3)
P2 C17 C18 C13 -176.4(2)
P3 C32 C31 C36 172.7(3)
P3 C32 C33 C34 -173.8(3)
P3 C26 C25 C30 -177.0(3)
F1 C55 C56 F2 -4.0(4)
F1 C55 C56 C57 175.3(3)
F3 C57 C56 F2 0.3(5)
F3 C57 C56 C55 -179.1(3)
F4 C58 C57 F3 -0.9(5)
F4 C58 C57 C56 -179.4(3)
F4 C58 C59 F5 1.5(4)
F4 C58 C59 C60 -179.9(3)
C27 C28 C29 C30 -0.6(5)
C27 C26 C25 C30 0.4(5)
C50 C49 C54 C53 0.9(4)
C50 C51 C52 C53 0.5(5)
C1 P2 C7 C12 144.7(2)
C1 P2 C7 C8 -30.9(3)
C1 P2 C17 C16 -95.4(3)
C1 P2 C17 C18 81.2(3)
C1 C6 C5 C4 0.2(5)
C1 C2 C3 C4 -0.7(5)
C38 P1 C49 C50 -172.5(2)
C38 P1 C49 C54 5.7(3)
C38 P1 C48 C43 37.7(3)
C38 P1 C48 C47 -148.7(3)
C38 C39 C40 C41 0.7(5)
C38 C37 C42 C41 0.1(5)
C49 P1 C38 C39 -65.8(3)
C49 P1 C38 C37 118.2(2)
C49 P1 C48 C43 144.0(2)
C49 P1 C48 C47 -42.3(3)
C49 C50 C51 C52 -0.1(5)
C49 C54 C53 C52 -0.5(5)
C60 C55 C56 F2 179.5(3)
C60 C55 C56 C57 -1.2(5)
C12 C11 C10 C9 -1.9(5)
C28 C27 C26 P3 177.3(2)
C28 C27 C26 C25 -0.2(5)
C28 C29 C30 C25 0.8(6)
C39 C38 C37 C42 -0.6(4)
C39 C40 C41 C42 -1.2(5)
C6 C1 C2 C3 0.6(4)
C6 C5 C4 C3 -0.2(5)
C2 C1 C6 C5 -0.3(4)
C2 C3 C4 C5 0.5(5)
C37 C38 C39 C40 0.2(4)
C8 C9 C10 C11 1.0(5)
C55 C60 C59 F5 177.7(3)
C55 C60 C59 C58 -0.8(4)
C32 P3 C26 C27 -102.8(3)
C32 P3 C26 C25 74.6(3)
C32 P3 C19 C20 -165.4(3)
C32 P3 C19 C24 14.1(3)
C32 C31 C36 C35 1.2(5)
C32 C33 C34 C35 0.5(5)
C7 P2 C1 C6 -36.5(3)
C7 P2 C1 C2 146.3(2)
C7 P2 C17 C16 160.2(2)
C7 P2 C17 C18 -23.2(3)
C7 C12 C11 C10 1.3(5)
C7 C8 C9 C10 0.6(5)
C58 C57 C56 F2 178.8(3)
C58 C57 C56 C55 -0.5(5)
C17 P2 C1 C6 -144.0(3)
C17 P2 C1 C2 38.8(3)
C17 P2 C7 C12 -113.1(2)
C17 P2 C7 C8 71.2(3)
C17 C16 C15 C14 0.2(5)
C17 C18 C13 C14 -0.1(5)
C57 C58 C59 F5 -179.3(3)
C57 C58 C59 C60 -0.8(5)
C59 C60 C55 F1 -174.6(2)
C59 C60 C55 C56 1.8(5)
C59 C58 C57 F3 180.0(3)
C59 C58 C57 C56 1.4(5)
C16 C17 C18 C13 0.2(5)
C26 P3 C32 C31 1.6(3)
C26 P3 C32 C33 176.0(2)
C26 P3 C19 C20 -60.2(3)
C26 P3 C19 C24 119.3(3)
C26 C27 C28 C29 0.3(5)
C26 C25 C30 C29 -0.7(6)
C51 C50 C49 P1 177.7(2)
C51 C50 C49 C54 -0.6(4)
C51 C52 C53 C54 -0.2(5)
C47 C46 C45 C44 -1.4(5)
C18 C17 C16 C15 -0.2(5)
C11 C12 C7 P2 -175.7(2)
C11 C12 C7 C8 0.2(4)
C31 C32 C33 C34 0.8(5)
C46 C47 C48 P1 -172.0(2)
C46 C47 C48 C43 1.8(4)
C46 C45 C44 C43 1.4(5)
C40 C41 C42 C37 0.8(5)
C20 C21 C22 C23 -1.5(5)
C44 C43 C48 P1 172.1(2)
C44 C43 C48 C47 -1.7(4)
C33 C32 C31 C36 -1.7(5)
C33 C34 C35 C36 -1.0(6)
C24 C23 C22 C21 1.1(5)
C23 C24 C19 P3 179.6(3)
C23 C24 C19 C20 -0.8(5)
C21 C20 C19 P3 179.9(3)
C21 C20 C19 C24 0.4(5)
C15 C14 C13 C18 0.0(5)
C34 C35 C36 C31 0.2(5)
C48 P1 C38 C39 38.4(3)
C48 P1 C38 C37 -137.6(2)
C48 P1 C49 C50 83.2(3)
C48 P1 C49 C54 -98.5(3)
C48 C43 C44 C45 0.2(5)
C48 C47 C46 C45 -0.2(5)
C9 C8 C7 P2 174.5(2)
C9 C8 C7 C12 -1.1(4)
C19 P3 C32 C31 106.1(3)
C19 P3 C32 C33 -79.6(3)
C19 P3 C26 C27 153.0(3)
C19 P3 C26 C25 -29.5(3)
C19 C20 C21 C22 0.8(5)
C19 C24 C23 C22 0.1(5)
C13 C14 C15 C16 -0.1(5)
C62 C63 C64 C65 178.0(15)
C66 C65 C64 C63 61(2)
C61 C62 C63 C64 -172.5(16)
C69 C70 C71 C72 170.1(11)
C71 C70 C69 C68 173.3(11)
C67 C68 C69 C70 65.1(15)
C73 C74 C75 C76 69(2)
C74 C75 C76 C77 161.3(19)
C75 C76 C77 C78 53(3)
